data_7707908
loop_
_publ_author_name
'Weller, Ruth'
'Ruppach, Lutz'
'Shlyaykher, Alena'
'Tambornino, Frank'
'Werncke, C. Gunnar'

_publ_section_title
;
 Homoleptic quasilinear metal(i/ii) silylamides of Cr-Co with phenyl and
 allyl functions - impact of the oxidation state on secondary ligand
 interactions.
;
_journal_issue 31
_journal_name_full 'Dalton transactions (Cambridge, England : 2003)'
_journal_page_first 10947
_journal_page_last 10963
_journal_paper_doi 10.1039/d1dt01543e
_journal_volume 50
_journal_year 2021
_chemical_formula_moiety 'C34 H56 Mn N2 Si2'
_chemical_formula_sum 'C34 H56 Mn N2 Si2'
_chemical_formula_weight 603.92
_space_group_crystal_system monoclinic
_space_group_IT_number 14
_space_group_name_Hall '-P 2yn'
_space_group_name_H-M_alt 'P 1 21/n 1'
_atom_sites_solution_hydrogens mixed
_atom_sites_solution_primary dual
_audit_creation_date 2021-03-30
_audit_creation_method
;
Olex2 1.2
(compiled 2018.05.29 svn.r3508 for OlexSys, GUI svn.r5506)
;
_audit_update_record
;
2021-06-12 deposited with the CCDC.	2021-07-07 downloaded from the CCDC.
;
_cell_angle_alpha 90
_cell_angle_beta 97.079(7)
_cell_angle_gamma 90
_cell_formula_units_Z 4
_cell_length_a 15.9153(12)
_cell_length_b 13.0196(8)
_cell_length_c 17.0810(16)
_cell_measurement_reflns_used 7421
_cell_measurement_temperature 100
_cell_measurement_theta_max 26.75
_cell_measurement_theta_min 2.868
_cell_volume 3512.4(5)
_computing_cell_refinement 'X-Area Recipe 1.36.0.0 (STOE, 2020)'
_computing_data_collection 'X-Area WinXpose 2.0.22.0 (STOE, 2016)'
_computing_data_reduction 'X-Area X-Red 1.65.2.0 (STOE, 2020)'
_computing_molecular_graphics 'Olex2 (Dolomanov et al., 2009)'
_computing_publication_material 'Olex2 (Dolomanov et al., 2009)'
_computing_structure_refinement 'XL (Sheldrick, 2008)'
_computing_structure_solution 'ShelXT (Sheldrick, 2015)'
_diffrn_ambient_temperature 100.0
_diffrn_detector 'imaging plate area detector'
_diffrn_detector_area_resol_mean 6.67
_diffrn_detector_type 'STOE Imaging Plate'
_diffrn_measured_fraction_theta_full 0.998
_diffrn_measured_fraction_theta_max 0.993
_diffrn_measurement_device '2-circle diffractometer'
_diffrn_measurement_device_type 'STOE IPDS II'
_diffrn_measurement_method '\w scans'
_diffrn_radiation_collimation '0.5 mm, multiple pinhole'
_diffrn_radiation_monochromator 'planar graphite'
_diffrn_radiation_probe x-ray
_diffrn_radiation_type MoK\a
_diffrn_radiation_wavelength 0.71073
_diffrn_reflns_av_R_equivalents 0.0466
_diffrn_reflns_av_unetI/netI 0.0466
_diffrn_reflns_Laue_measured_fraction_full 0.998
_diffrn_reflns_Laue_measured_fraction_max 0.993
_diffrn_reflns_limit_h_max 20
_diffrn_reflns_limit_h_min -20
_diffrn_reflns_limit_k_max 16
_diffrn_reflns_limit_k_min -16
_diffrn_reflns_limit_l_max 21
_diffrn_reflns_limit_l_min -21
_diffrn_reflns_number 31624
_diffrn_reflns_point_group_measured_fraction_full 0.998
_diffrn_reflns_point_group_measured_fraction_max 0.993
_diffrn_reflns_theta_full 25.242
_diffrn_reflns_theta_max 26.750
_diffrn_reflns_theta_min 2.868
_diffrn_source 'sealed X-ray tube, 12 x 0.4 mm LF focus'
_diffrn_source_target Mo
_diffrn_source_type 'STOE C-Tech Mo LFF X-Ray Tube'
_exptl_absorpt_coefficient_mu 0.468
_exptl_absorpt_correction_T_max 0.9482
_exptl_absorpt_correction_T_min 0.6423
_exptl_absorpt_correction_type sphere
_exptl_absorpt_process_details
;
X-Area LANA 1.71.6.0 (STOE, 2017)  Statistics over combined scale factors for x file reflections:
       min. = 0.795 (run 1)   max. = 1.136 (run 1)    spread = 0.3
;
_exptl_crystal_colour 'clear yellowish colourless'
_exptl_crystal_colour_lustre clear
_exptl_crystal_colour_modifier yellowish
_exptl_crystal_colour_primary colourless
_exptl_crystal_density_diffrn 1.142
_exptl_crystal_description block
_exptl_crystal_F_000 1308
_exptl_crystal_size_max 0.491
_exptl_crystal_size_mid 0.029
_exptl_crystal_size_min 0.016
_exptl_crystal_size_rad 0.062
_refine_diff_density_max 0.356
_refine_diff_density_min -0.272
_refine_diff_density_rms 0.055
_refine_ls_extinction_method none
_refine_ls_goodness_of_fit_ref 0.941
_refine_ls_hydrogen_treatment mixed
_refine_ls_matrix_type full
_refine_ls_number_parameters 372
_refine_ls_number_reflns 7421
_refine_ls_number_restraints 0
_refine_ls_restrained_S_all 0.941
_refine_ls_R_factor_all 0.0603
_refine_ls_R_factor_gt 0.0357
_refine_ls_shift/su_max 0.002
_refine_ls_shift/su_mean 0.000
_refine_ls_structure_factor_coef Fsqd
_refine_ls_weighting_details 'w=1/[\s^2^(Fo^2^)+(0.0554P)^2^] where P=(Fo^2^+2Fc^2^)/3'
_refine_ls_weighting_scheme calc
_refine_ls_wR_factor_gt 0.0830
_refine_ls_wR_factor_ref 0.0892
_reflns_Friedel_coverage 0.000
_reflns_number_gt 5263
_reflns_number_total 7421
_reflns_threshold_expression 'I > 2\s(I)'
_cod_data_source_file d1dt01543e2.cif
_cod_data_source_block mnl4
_cod_depositor_comments 'Adding full bibliography for 7707896--7707917.cif.'
_cod_database_code 7707908
_shelx_shelxl_version_number 2016/6
_shelx_space_group_comment
;
The symmetry employed for this shelxl refinement is uniquely defined
by the following loop, which should always be used as a source of
symmetry information in preference to the above space-group names.
They are only intended as comments.
;
_shelx_estimated_absorpt_t_max 0.993
_shelx_estimated_absorpt_t_min 0.803
_olex2_refinement_description
;
1. Fixed Uiso
 At 1.2 times of:
  All C(H) groups, All C(H,H) groups
 At 1.5 times of:
  All C(H,H,H) groups
2.a Ternary CH refined with riding coordinates:
 C00E(H00E), C00H(H00H), C00J(H00J), C00L(H00L)
2.b Secondary CH2 refined with riding coordinates:
 C1(H1A,H1B), C4(H4A,H4B)
2.c Aromatic/amide H refined with riding coordinates:
 C2(H2), C00F(H00F), C00G(H00G), C5(H5), C00K(H00K), C00N(H00N), C00O(H00O),
 C00R(H00R)
2.d X=CH2 refined with riding coordinates:
 C6(H6A,H6B)
2.e Idealised Me refined as rotating group:
 C00S(H00A,H00B,H00C), C00T(H00D,H00I,H00M), C00U(H00P,H00Q,H00S), C00V(H00T,
 H00U,H00V), C00W(H00W,H00X,H00Y), C00X(H00Z,H,HA), C00Y(H00,HB,HC), C00Z(H0AA,
 HD,HE), C010(H01A,H01B,H01C), C011(H01D,H01E,H01F), C012(H01G,H01H,H01I),
 C013(H01J,H01K,H01L)
;
_olex2_submission_special_instructions 'No special instructions were received'

loop_
_space_group_symop_operation_xyz
'x, y, z'
'-x+1/2, y+1/2, -z+1/2'
'-x, -y, -z'
'x-1/2, -y-1/2, z-1/2'

loop_
_atom_site_label
_atom_site_type_symbol
_atom_site_fract_x
_atom_site_fract_y
_atom_site_fract_z
_atom_site_U_iso_or_equiv
_atom_site_adp_type
_atom_site_occupancy
_atom_site_site_symmetry_order
_atom_site_calc_flag
_atom_site_refinement_flags_posn
_atom_site_refinement_flags_adp
_atom_site_refinement_flags_occupancy
_atom_site_disorder_assembly
_atom_site_disorder_group
Mn1 Mn 0.24052(2) 0.26822(2) 0.51111(2) 0.01875(8) Uani 1 1 d . . . . .
Si1 Si 0.38686(3) 0.14511(4) 0.60949(3) 0.02250(13) Uani 1 1 d . . . . .
Si2 Si 0.17764(3) 0.27963(4) 0.32884(3) 0.02241(12) Uani 1 1 d . . . . .
N1 N 0.28026(9) 0.14968(11) 0.58087(9) 0.0187(3) Uani 1 1 d . . . . .
N2 N 0.23585(9) 0.33920(11) 0.40663(9) 0.0184(3) Uani 1 1 d . . . . .
C8 C 0.27370(11) 0.43786(13) 0.40202(11) 0.0182(4) Uani 1 1 d . . . . .
C7 C 0.21936(10) 0.08929(13) 0.61480(11) 0.0180(4) Uani 1 1 d . . . . .
C008 C 0.18377(11) 0.00076(13) 0.57464(11) 0.0207(4) Uani 1 1 d . . . . .
C009 C 0.35973(11) 0.44674(13) 0.38790(11) 0.0197(4) Uani 1 1 d . . . . .
C00A C 0.22803(11) 0.52828(13) 0.41490(11) 0.0209(4) Uani 1 1 d . . . . .
C00B C 0.19045(11) 0.11866(13) 0.68655(11) 0.0207(4) Uani 1 1 d . . . . .
C2 C 0.38496(11) 0.35975(13) 0.59347(12) 0.0222(4) Uani 1 1 d . . . . .
H2 H 0.411750 0.372738 0.547743 0.027 Uiso 1 1 calc R . . . .
C3 C 0.31722(12) 0.41641(15) 0.60234(13) 0.0241(4) Uani 1 1 d . . . . .
C00E C 0.13451(11) 0.52552(14) 0.42668(12) 0.0246(4) Uani 1 1 d . . . . .
H00E H 0.114517 0.453024 0.418716 0.030 Uiso 1 1 calc R . . . .
C00F C 0.39737(12) 0.54368(14) 0.39082(12) 0.0249(4) Uani 1 1 d . . . . .
H00F H 0.454843 0.549704 0.381676 0.030 Uiso 1 1 calc R . . . .
C00G C 0.11954(12) -0.05266(14) 0.60622(12) 0.0258(4) Uani 1 1 d . . . . .
H00G H 0.095040 -0.111242 0.579206 0.031 Uiso 1 1 calc R . . . .
C00H C 0.22672(12) 0.21135(14) 0.73350(12) 0.0257(4) Uani 1 1 d . . . . .
H00H H 0.274495 0.238489 0.706609 0.031 Uiso 1 1 calc R . . . .
C5 C 0.07834(11) 0.20182(15) 0.44089(13) 0.0289(5) Uani 1 1 d . . . . .
H5 H 0.085816 0.129433 0.442748 0.035 Uiso 1 1 calc R . . . .
C00J C 0.21553(12) -0.03606(14) 0.49923(12) 0.0255(4) Uani 1 1 d . . . . .
H00J H 0.234786 0.025751 0.471597 0.031 Uiso 1 1 calc R . . . .
C00K C 0.12669(12) 0.06231(15) 0.71553(12) 0.0262(4) Uani 1 1 d . . . . .
H00K H 0.107431 0.082509 0.763710 0.031 Uiso 1 1 calc R . . . .
C00L C 0.40972(11) 0.35338(14) 0.36653(11) 0.0225(4) Uani 1 1 d . . . . .
H00L H 0.382385 0.291151 0.386596 0.027 Uiso 1 1 calc R . . . .
C1 C 0.42306(11) 0.27847(14) 0.64740(12) 0.0257(4) Uani 1 1 d . . . . .
H1A H 0.406167 0.289189 0.700671 0.031 Uiso 1 1 calc R . . . .
H1B H 0.485554 0.282847 0.651554 0.031 Uiso 1 1 calc R . . . .
C00N C 0.35329(12) 0.63117(14) 0.40666(12) 0.0267(4) Uani 1 1 d . . . . .
H00N H 0.380806 0.696052 0.410056 0.032 Uiso 1 1 calc R . . . .
C00O C 0.26905(12) 0.62363(14) 0.41749(12) 0.0250(4) Uani 1 1 d . . . . .
H00O H 0.238365 0.684060 0.426856 0.030 Uiso 1 1 calc R . . . .
C6 C 0.07692(11) 0.24947(16) 0.51004(13) 0.0290(5) Uani 1 1 d . . . . .
H6A H 0.069619 0.321831 0.511577 0.035 Uiso 1 1 calc R . . . .
H6B H 0.083226 0.210970 0.557650 0.035 Uiso 1 1 calc R . . . .
C4 C 0.06951(12) 0.24975(15) 0.36178(12) 0.0297(5) Uani 1 1 d . . . . .
H4A H 0.036540 0.314107 0.362853 0.036 Uiso 1 1 calc R . . . .
H4B H 0.037910 0.202760 0.323177 0.036 Uiso 1 1 calc R . . . .
C00R C 0.09084(12) -0.02233(15) 0.67575(13) 0.0291(5) Uani 1 1 d . . . . .
H00R H 0.046837 -0.059372 0.696000 0.035 Uiso 1 1 calc R . . . .
C00S C 0.50291(11) 0.35382(16) 0.40310(12) 0.0283(4) Uani 1 1 d . . . . .
H00A H 0.533129 0.409118 0.379470 0.042 Uiso 1 1 calc GR . . . .
H00B H 0.528962 0.287690 0.393015 0.042 Uiso 1 1 calc GR . . . .
H00C H 0.506071 0.364923 0.460132 0.042 Uiso 1 1 calc GR . . . .
C00T C 0.12097(12) 0.55731(16) 0.51054(13) 0.0311(5) Uani 1 1 d . . . . .
H00D H 0.152376 0.510670 0.548565 0.047 Uiso 1 1 calc GR . . . .
H00I H 0.060504 0.553912 0.516218 0.047 Uiso 1 1 calc GR . . . .
H00M H 0.141365 0.627694 0.520506 0.047 Uiso 1 1 calc GR . . . .
C00U C 0.41962(13) 0.05018(15) 0.68959(14) 0.0354(5) Uani 1 1 d . . . . .
H00P H 0.378535 0.050884 0.727866 0.053 Uiso 1 1 calc GR . . . .
H00Q H 0.475709 0.068569 0.716156 0.053 Uiso 1 1 calc GR . . . .
H00S H 0.421769 -0.018663 0.666726 0.053 Uiso 1 1 calc GR . . . .
C00V C 0.22375(14) 0.15265(15) 0.30600(13) 0.0330(5) Uani 1 1 d . . . . .
H00T H 0.278385 0.163370 0.286338 0.050 Uiso 1 1 calc GR . . . .
H00U H 0.185065 0.117289 0.265694 0.050 Uiso 1 1 calc GR . . . .
H00V H 0.231961 0.110725 0.353980 0.050 Uiso 1 1 calc GR . . . .
C00W C 0.44533(13) 0.12241(15) 0.52284(14) 0.0351(5) Uani 1 1 d . . . . .
H00W H 0.429565 0.055204 0.499699 0.053 Uiso 1 1 calc GR . . . .
H00X H 0.506399 0.123907 0.539957 0.053 Uiso 1 1 calc GR . . . .
H00Y H 0.430736 0.176200 0.483369 0.053 Uiso 1 1 calc GR . . . .
C00X C 0.40530(13) 0.34284(17) 0.27638(12) 0.0336(5) Uani 1 1 d . . . . .
H00Z H 0.345976 0.337909 0.253182 0.050 Uiso 1 1 calc GR . . . .
H H 0.435694 0.280783 0.263604 0.050 Uiso 1 1 calc GR . . . .
HA H 0.431422 0.403122 0.254937 0.050 Uiso 1 1 calc GR . . . .
C00Y C 0.15969(13) 0.36157(15) 0.23835(12) 0.0290(5) Uani 1 1 d . . . . .
H00 H 0.147358 0.432116 0.253366 0.044 Uiso 1 1 calc GR . . . .
HB H 0.111713 0.334463 0.202890 0.044 Uiso 1 1 calc GR . . . .
HC H 0.210594 0.361040 0.211393 0.044 Uiso 1 1 calc GR . . . .
C00Z C 0.08019(13) 0.59276(16) 0.36622(13) 0.0329(5) Uani 1 1 d . . . . .
H0AA H 0.094553 0.665201 0.376038 0.049 Uiso 1 1 calc GR . . . .
HD H 0.020147 0.581908 0.371212 0.049 Uiso 1 1 calc GR . . . .
HE H 0.091212 0.574073 0.312856 0.049 Uiso 1 1 calc GR . . . .
C010 C 0.14872(14) -0.09056(16) 0.44181(13) 0.0359(5) Uani 1 1 d . . . . .
H01A H 0.132314 -0.155021 0.465361 0.054 Uiso 1 1 calc GR . . . .
H01B H 0.172142 -0.105301 0.392569 0.054 Uiso 1 1 calc GR . . . .
H01C H 0.098889 -0.046265 0.430689 0.054 Uiso 1 1 calc GR . . . .
C011 C 0.29257(13) -0.10720(15) 0.51795(13) 0.0326(5) Uani 1 1 d . . . . .
H01D H 0.336101 -0.072114 0.553880 0.049 Uiso 1 1 calc GR . . . .
H01E H 0.315527 -0.124622 0.468969 0.049 Uiso 1 1 calc GR . . . .
H01F H 0.275157 -0.170177 0.542939 0.049 Uiso 1 1 calc GR . . . .
C012 C 0.16183(15) 0.29821(16) 0.73493(15) 0.0387(5) Uani 1 1 d . . . . .
H01G H 0.141247 0.318728 0.680756 0.058 Uiso 1 1 calc GR . . . .
H01H H 0.188631 0.357177 0.763653 0.058 Uiso 1 1 calc GR . . . .
H01I H 0.114165 0.274219 0.761311 0.058 Uiso 1 1 calc GR . . . .
C013 C 0.26305(16) 0.18194(18) 0.81745(13) 0.0429(6) Uani 1 1 d . . . . .
H01J H 0.217034 0.159942 0.846810 0.064 Uiso 1 1 calc GR . . . .
H01K H 0.291834 0.241431 0.843727 0.064 Uiso 1 1 calc GR . . . .
H01L H 0.303597 0.125592 0.815690 0.064 Uiso 1 1 calc GR . . . .
H3A H 0.2983(12) 0.4689(16) 0.5665(13) 0.029(6) Uiso 1 1 d . . . . .
H3B H 0.2905(11) 0.4122(14) 0.6510(12) 0.018(5) Uiso 1 1 d . . . . .

loop_
_atom_site_aniso_label
_atom_site_aniso_U_11
_atom_site_aniso_U_22
_atom_site_aniso_U_33
_atom_site_aniso_U_23
_atom_site_aniso_U_13
_atom_site_aniso_U_12
Mn1 0.01744(14) 0.01848(14) 0.02017(16) 0.00222(11) 0.00169(10) -0.00127(11)
Si1 0.0166(2) 0.0188(2) 0.0321(3) 0.0049(2) 0.0030(2) -0.00014(19)
Si2 0.0250(3) 0.0206(3) 0.0206(3) 0.0002(2) -0.0014(2) -0.0050(2)
N1 0.0185(7) 0.0172(7) 0.0208(8) 0.0016(6) 0.0040(6) -0.0010(6)
N2 0.0194(7) 0.0170(7) 0.0185(8) 0.0015(6) 0.0015(6) -0.0034(6)
C8 0.0200(9) 0.0210(9) 0.0128(9) 0.0014(7) -0.0009(7) -0.0033(7)
C7 0.0163(8) 0.0167(8) 0.0206(10) 0.0030(7) 0.0007(7) 0.0002(7)
C008 0.0196(9) 0.0196(9) 0.0216(10) 0.0023(7) -0.0019(8) 0.0009(7)
C009 0.0198(9) 0.0236(9) 0.0148(10) 0.0030(7) -0.0012(7) -0.0027(7)
C00A 0.0208(9) 0.0216(9) 0.0195(10) 0.0021(7) -0.0010(8) -0.0016(7)
C00B 0.0203(9) 0.0206(9) 0.0212(10) 0.0008(7) 0.0027(8) -0.0001(7)
C2 0.0213(9) 0.0203(9) 0.0246(11) 0.0007(8) 0.0010(8) -0.0066(7)
C3 0.0283(10) 0.0213(10) 0.0223(11) -0.0005(8) 0.0013(9) -0.0023(8)
C00E 0.0205(9) 0.0221(9) 0.0309(12) -0.0007(8) 0.0013(8) -0.0005(7)
C00F 0.0212(9) 0.0294(10) 0.0237(11) 0.0047(8) 0.0007(8) -0.0075(8)
C00G 0.0252(10) 0.0208(9) 0.0307(12) -0.0002(8) 0.0005(8) -0.0060(8)
C00H 0.0299(10) 0.0244(10) 0.0241(11) -0.0041(8) 0.0088(8) -0.0054(8)
C5 0.0178(9) 0.0274(10) 0.0409(13) 0.0070(9) 0.0012(9) -0.0069(8)
C00J 0.0339(11) 0.0187(9) 0.0243(11) -0.0020(8) 0.0048(9) -0.0030(8)
C00K 0.0271(10) 0.0292(10) 0.0236(11) 0.0012(8) 0.0086(8) -0.0015(8)
C00L 0.0192(9) 0.0261(9) 0.0226(11) -0.0001(8) 0.0036(8) -0.0030(7)
C1 0.0187(9) 0.0261(10) 0.0315(12) 0.0034(8) -0.0005(8) -0.0031(8)
C00N 0.0296(10) 0.0216(10) 0.0274(11) 0.0034(8) -0.0026(9) -0.0089(8)
C00O 0.0289(10) 0.0196(9) 0.0252(11) 0.0016(8) -0.0015(8) -0.0003(8)
C6 0.0191(9) 0.0315(11) 0.0368(13) 0.0095(9) 0.0053(8) 0.0030(8)
C4 0.0258(10) 0.0298(11) 0.0313(12) 0.0005(9) -0.0050(9) -0.0101(8)
C00R 0.0245(10) 0.0291(10) 0.0348(13) 0.0049(9) 0.0083(9) -0.0076(8)
C00S 0.0212(10) 0.0365(11) 0.0278(12) 0.0013(9) 0.0061(8) 0.0014(8)
C00T 0.0246(10) 0.0359(11) 0.0332(13) 0.0011(9) 0.0051(9) 0.0038(9)
C00U 0.0254(11) 0.0291(11) 0.0497(15) 0.0142(10) -0.0035(10) -0.0040(8)
C00V 0.0488(13) 0.0246(10) 0.0247(12) -0.0033(9) 0.0004(10) -0.0033(9)
C00W 0.0282(11) 0.0258(10) 0.0544(15) 0.0028(10) 0.0174(10) 0.0046(8)
C00X 0.0295(11) 0.0448(13) 0.0265(12) -0.0059(10) 0.0040(9) 0.0021(9)
C00Y 0.0328(11) 0.0292(10) 0.0233(11) 0.0001(9) -0.0039(9) -0.0042(9)
C00Z 0.0282(11) 0.0350(11) 0.0342(13) 0.0010(9) -0.0024(9) 0.0052(9)
C010 0.0458(13) 0.0316(11) 0.0285(12) -0.0069(9) -0.0029(10) -0.0009(10)
C011 0.0356(12) 0.0277(10) 0.0361(13) -0.0061(9) 0.0105(10) 0.0000(9)
C012 0.0445(13) 0.0287(11) 0.0453(15) -0.0071(10) 0.0151(11) 0.0007(10)
C013 0.0562(15) 0.0413(13) 0.0290(13) -0.0068(10) -0.0040(11) -0.0105(11)

loop_
_atom_type_symbol
_atom_type_description
_atom_type_scat_dispersion_real
_atom_type_scat_dispersion_imag
_atom_type_scat_source
C C 0.0033 0.0016 'International Tables Vol C Tables 4.2.6.8 and 6.1.1.4'
H H 0.0000 0.0000 'International Tables Vol C Tables 4.2.6.8 and 6.1.1.4'
Mn Mn 0.3368 0.7283 'International Tables Vol C Tables 4.2.6.8 and 6.1.1.4'
N N 0.0061 0.0033 'International Tables Vol C Tables 4.2.6.8 and 6.1.1.4'
Si Si 0.0817 0.0704 'International Tables Vol C Tables 4.2.6.8 and 6.1.1.4'

loop_
_geom_angle_atom_site_label_1
_geom_angle_atom_site_label_2
_geom_angle_atom_site_label_3
_geom_angle
_geom_angle_site_symmetry_1
_geom_angle_site_symmetry_3
_geom_angle_publ_flag
N2 Mn1 N1 149.26(6) . . ?
N1 Si1 C1 108.16(8) . . ?
N1 Si1 C00U 114.21(8) . . ?
N1 Si1 C00W 110.69(9) . . ?
C00U Si1 C1 107.85(9) . . ?
C00W Si1 C1 104.65(9) . . ?
C00W Si1 C00U 110.75(10) . . ?
N2 Si2 C4 106.53(8) . . ?
N2 Si2 C00V 111.99(9) . . ?
N2 Si2 C00Y 113.35(8) . . ?
C00V Si2 C4 105.77(10) . . ?
C00V Si2 C00Y 110.84(10) . . ?
C00Y Si2 C4 107.89(9) . . ?
Si1 N1 Mn1 115.26(8) . . ?
C7 N1 Mn1 119.08(11) . . ?
C7 N1 Si1 124.45(12) . . ?
Si2 N2 Mn1 116.12(7) . . ?
C8 N2 Mn1 119.71(11) . . ?
C8 N2 Si2 123.94(12) . . ?
C009 C8 N2 120.29(16) . . ?
C00A C8 N2 120.84(16) . . ?
C00A C8 C009 118.81(16) . . ?
C008 C7 N1 120.06(16) . . ?
C00B C7 N1 120.89(15) . . ?
C00B C7 C008 118.98(16) . . ?
C7 C008 C00J 120.70(16) . . ?
C00G C008 C7 118.90(17) . . ?
C00G C008 C00J 120.39(16) . . ?
C8 C009 C00L 121.19(15) . . ?
C00F C009 C8 119.00(17) . . ?
C00F C009 C00L 119.76(16) . . ?
C8 C00A C00E 121.92(16) . . ?
C00O C00A C8 119.73(17) . . ?
C00O C00A C00E 118.35(16) . . ?
C7 C00B C00H 121.89(16) . . ?
C00K C00B C7 119.68(17) . . ?
C00K C00B C00H 118.44(17) . . ?
C3 C2 H2 116.6 . . ?
C3 C2 C1 126.88(19) . . ?
C1 C2 H2 116.6 . . ?
C2 C3 H3A 121.8(13) . . ?
C2 C3 H3B 120.6(11) . . ?
H3A C3 H3B 116.9(16) . . ?
C00A C00E H00E 107.7 . . ?
C00A C00E C00T 111.63(16) . . ?
C00A C00E C00Z 112.02(16) . . ?
C00T C00E H00E 107.7 . . ?
C00T C00E C00Z 110.02(16) . . ?
C00Z C00E H00E 107.7 . . ?
C009 C00F H00F 119.1 . . ?
C00N C00F C009 121.77(18) . . ?
C00N C00F H00F 119.1 . . ?
C008 C00G H00G 119.2 . . ?
C00R C00G C008 121.62(17) . . ?
C00R C00G H00G 119.2 . . ?
C00B C00H H00H 107.4 . . ?
C00B C00H C012 112.37(16) . . ?
C00B C00H C013 111.77(16) . . ?
C012 C00H H00H 107.4 . . ?
C013 C00H H00H 107.4 . . ?
C013 C00H C012 110.34(18) . . ?
C6 C5 H5 116.5 . . ?
C6 C5 C4 126.97(19) . . ?
C4 C5 H5 116.5 . . ?
C008 C00J H00J 107.4 . . ?
C008 C00J C010 114.38(17) . . ?
C008 C00J C011 110.73(16) . . ?
C010 C00J H00J 107.4 . . ?
C010 C00J C011 109.10(16) . . ?
C011 C00J H00J 107.4 . . ?
C00B C00K H00K 119.3 . . ?
C00R C00K C00B 121.40(19) . . ?
C00R C00K H00K 119.3 . . ?
C009 C00L H00L 107.6 . . ?
C009 C00L C00S 113.99(15) . . ?
C009 C00L C00X 110.52(15) . . ?
C00S C00L H00L 107.6 . . ?
C00S C00L C00X 109.26(16) . . ?
C00X C00L H00L 107.6 . . ?
Si1 C1 H1A 109.5 . . ?
Si1 C1 H1B 109.5 . . ?
C2 C1 Si1 110.72(13) . . ?
C2 C1 H1A 109.5 . . ?
C2 C1 H1B 109.5 . . ?
H1A C1 H1B 108.1 . . ?
C00F C00N H00N 120.2 . . ?
C00O C00N C00F 119.53(17) . . ?
C00O C00N H00N 120.2 . . ?
C00A C00O H00O 119.5 . . ?
C00N C00O C00A 121.06(18) . . ?
C00N C00O H00O 119.5 . . ?
C5 C6 H6A 120.0 . . ?
C5 C6 H6B 120.0 . . ?
H6A C6 H6B 120.0 . . ?
Si2 C4 H4A 109.3 . . ?
Si2 C4 H4B 109.3 . . ?
C5 C4 Si2 111.49(13) . . ?
C5 C4 H4A 109.3 . . ?
C5 C4 H4B 109.3 . . ?
H4A C4 H4B 108.0 . . ?
C00G C00R H00R 120.3 . . ?
C00K C00R C00G 119.40(18) . . ?
C00K C00R H00R 120.3 . . ?
C00L C00S H00A 109.5 . . ?
C00L C00S H00B 109.5 . . ?
C00L C00S H00C 109.5 . . ?
H00A C00S H00B 109.5 . . ?
H00A C00S H00C 109.5 . . ?
H00B C00S H00C 109.5 . . ?
C00E C00T H00D 109.5 . . ?
C00E C00T H00I 109.5 . . ?
C00E C00T H00M 109.5 . . ?
H00D C00T H00I 109.5 . . ?
H00D C00T H00M 109.5 . . ?
H00I C00T H00M 109.5 . . ?
Si1 C00U H00P 109.5 . . ?
Si1 C00U H00Q 109.5 . . ?
Si1 C00U H00S 109.5 . . ?
H00P C00U H00Q 109.5 . . ?
H00P C00U H00S 109.5 . . ?
H00Q C00U H00S 109.5 . . ?
Si2 C00V H00T 109.5 . . ?
Si2 C00V H00U 109.5 . . ?
Si2 C00V H00V 109.5 . . ?
H00T C00V H00U 109.5 . . ?
H00T C00V H00V 109.5 . . ?
H00U C00V H00V 109.5 . . ?
Si1 C00W H00W 109.5 . . ?
Si1 C00W H00X 109.5 . . ?
Si1 C00W H00Y 109.5 . . ?
H00W C00W H00X 109.5 . . ?
H00W C00W H00Y 109.5 . . ?
H00X C00W H00Y 109.5 . . ?
C00L C00X H00Z 109.5 . . ?
C00L C00X H 109.5 . . ?
C00L C00X HA 109.5 . . ?
H00Z C00X H 109.5 . . ?
H00Z C00X HA 109.5 . . ?
H C00X HA 109.5 . . ?
Si2 C00Y H00 109.5 . . ?
Si2 C00Y HB 109.5 . . ?
Si2 C00Y HC 109.5 . . ?
H00 C00Y HB 109.5 . . ?
H00 C00Y HC 109.5 . . ?
HB C00Y HC 109.5 . . ?
C00E C00Z H0AA 109.5 . . ?
C00E C00Z HD 109.5 . . ?
C00E C00Z HE 109.5 . . ?
H0AA C00Z HD 109.5 . . ?
H0AA C00Z HE 109.5 . . ?
HD C00Z HE 109.5 . . ?
C00J C010 H01A 109.5 . . ?
C00J C010 H01B 109.5 . . ?
C00J C010 H01C 109.5 . . ?
H01A C010 H01B 109.5 . . ?
H01A C010 H01C 109.5 . . ?
H01B C010 H01C 109.5 . . ?
C00J C011 H01D 109.5 . . ?
C00J C011 H01E 109.5 . . ?
C00J C011 H01F 109.5 . . ?
H01D C011 H01E 109.5 . . ?
H01D C011 H01F 109.5 . . ?
H01E C011 H01F 109.5 . . ?
C00H C012 H01G 109.5 . . ?
C00H C012 H01H 109.5 . . ?
C00H C012 H01I 109.5 . . ?
H01G C012 H01H 109.5 . . ?
H01G C012 H01I 109.5 . . ?
H01H C012 H01I 109.5 . . ?
C00H C013 H01J 109.5 . . ?
C00H C013 H01K 109.5 . . ?
C00H C013 H01L 109.5 . . ?
H01J C013 H01K 109.5 . . ?
H01J C013 H01L 109.5 . . ?
H01K C013 H01L 109.5 . . ?

loop_
_geom_bond_atom_site_label_1
_geom_bond_atom_site_label_2
_geom_bond_distance
_geom_bond_site_symmetry_2
_geom_bond_publ_flag
Mn1 N1 2.0040(15) . ?
Mn1 N2 2.0030(15) . ?
Si1 N1 1.7078(15) . ?
Si1 C1 1.9168(19) . ?
Si1 C00U 1.870(2) . ?
Si1 C00W 1.866(2) . ?
Si2 N2 1.7093(15) . ?
Si2 C4 1.915(2) . ?
Si2 C00V 1.869(2) . ?
Si2 C00Y 1.871(2) . ?
N1 C7 1.426(2) . ?
N2 C8 1.425(2) . ?
C8 C009 1.424(2) . ?
C8 C00A 1.415(3) . ?
C7 C008 1.423(2) . ?
C7 C00B 1.414(3) . ?
C008 C00G 1.398(3) . ?
C008 C00J 1.518(3) . ?
C009 C00F 1.395(3) . ?
C009 C00L 1.522(3) . ?
C00A C00E 1.527(3) . ?
C00A C00O 1.401(2) . ?
C00B C00H 1.523(2) . ?
C00B C00K 1.392(3) . ?
C2 H2 0.9500 . ?
C2 C3 1.330(3) . ?
C2 C1 1.483(3) . ?
C3 H3A 0.94(2) . ?
C3 H3B 0.98(2) . ?
C00E H00E 1.0000 . ?
C00E C00T 1.532(3) . ?
C00E C00Z 1.536(3) . ?
C00F H00F 0.9500 . ?
C00F C00N 1.382(3) . ?
C00G H00G 0.9500 . ?
C00G C00R 1.382(3) . ?
C00H H00H 1.0000 . ?
C00H C012 1.534(3) . ?
C00H C013 1.527(3) . ?
C5 H5 0.9500 . ?
C5 C6 1.337(3) . ?
C5 C4 1.479(3) . ?
C00J H00J 1.0000 . ?
C00J C010 1.529(3) . ?
C00J C011 1.538(3) . ?
C00K H00K 0.9500 . ?
C00K C00R 1.381(3) . ?
C00L H00L 1.0000 . ?
C00L C00S 1.537(2) . ?
C00L C00X 1.539(3) . ?
C1 H1A 0.9900 . ?
C1 H1B 0.9900 . ?
C00N H00N 0.9500 . ?
C00N C00O 1.379(3) . ?
C00O H00O 0.9500 . ?
C6 H6A 0.9500 . ?
C6 H6B 0.9500 . ?
C4 H4A 0.9900 . ?
C4 H4B 0.9900 . ?
C00R H00R 0.9500 . ?
C00S H00A 0.9800 . ?
C00S H00B 0.9800 . ?
C00S H00C 0.9800 . ?
C00T H00D 0.9800 . ?
C00T H00I 0.9800 . ?
C00T H00M 0.9800 . ?
C00U H00P 0.9800 . ?
C00U H00Q 0.9800 . ?
C00U H00S 0.9800 . ?
C00V H00T 0.9800 . ?
C00V H00U 0.9800 . ?
C00V H00V 0.9800 . ?
C00W H00W 0.9800 . ?
C00W H00X 0.9800 . ?
C00W H00Y 0.9800 . ?
C00X H00Z 0.9800 . ?
C00X H 0.9800 . ?
C00X HA 0.9800 . ?
C00Y H00 0.9800 . ?
C00Y HB 0.9800 . ?
C00Y HC 0.9800 . ?
C00Z H0AA 0.9800 . ?
C00Z HD 0.9800 . ?
C00Z HE 0.9800 . ?
C010 H01A 0.9800 . ?
C010 H01B 0.9800 . ?
C010 H01C 0.9800 . ?
C011 H01D 0.9800 . ?
C011 H01E 0.9800 . ?
C011 H01F 0.9800 . ?
C012 H01G 0.9800 . ?
C012 H01H 0.9800 . ?
C012 H01I 0.9800 . ?
C013 H01J 0.9800 . ?
C013 H01K 0.9800 . ?
C013 H01L 0.9800 . ?
